data_1514725
loop_
_publ_author_name
'Turner, Joshua'
'Abdalla, Joseph A. B.'
'Bates, Joshua I.'
'Tirfoin, Remi'
'Kelly, Michael J.'
'Phillips, Nicholas'
'Aldridge, Simon'

_publ_section_title
;
 Formation of sub-valent carbenoid ligands by metal-mediated
 dehydrogenation chemistry: coordination and activation of
 H2Ga{(NDippCMe)2CH}
;
_journal_issue 11
_journal_name_full 'Chemical Science'
_journal_page_first 4245
_journal_paper_doi 10.1039/c3sc52133h
_journal_volume 4
_journal_year 2013
_chemical_formula_moiety 'C65 H53 B1 Co1 F24 Ga1 N2 O4'
_chemical_formula_sum 'C65 H53 B Co F24 Ga N2 O4'
_chemical_formula_weight 1521.56
_space_group_IT_number 2
_symmetry_cell_setting triclinic
_symmetry_space_group_name_Hall '-P 1'
_symmetry_space_group_name_H-M 'P -1'
_atom_sites_solution_hydrogens difmap
_atom_sites_solution_primary other
_audit_creation_date 13-07-28
_audit_creation_method CRYSTALS_ver_14.40
_cell_angle_alpha 78.4857(19)
_cell_angle_beta 83.9447(17)
_cell_angle_gamma 83.4912(18)
_cell_formula_units_Z 2
_cell_length_a 12.5663(2)
_cell_length_b 13.2686(3)
_cell_length_c 20.7262(4)
_cell_measurement_reflns_used 17796
_cell_measurement_temperature 150
_cell_measurement_theta_max 76
_cell_measurement_theta_min 3
_cell_volume 3352.25(12)
_computing_cell_refinement 'CrysAlis, (Oxford Diffraction, 2002)'
_computing_data_collection 'SuperNova, (Oxford Diffraction, 2010)'
_computing_data_reduction 'CrysAlis, (Oxford Diffraction, 2002)'
_computing_molecular_graphics 'CAMERON (Watkin et al., 1996)'
_computing_publication_material 'CRYSTALS (Betteridge et al., 2003)'
_computing_structure_refinement 'CRYSTALS (Betteridge et al., 2003)'
_computing_structure_solution 'Superflip (Palatinus & Chapuis, 2007)'
_diffrn_ambient_temperature 150
_diffrn_measured_fraction_theta_full 0.997
_diffrn_measured_fraction_theta_max 0.989
_diffrn_measurement_device Area
_diffrn_measurement_device_type 'Oxford Diffraction SuperNova'
_diffrn_measurement_method \w
_diffrn_radiation_monochromator graphite
_diffrn_radiation_type 'Cu K\a'
_diffrn_radiation_wavelength 1.54180
_diffrn_reflns_av_R_equivalents 0.023
_diffrn_reflns_limit_h_max 15
_diffrn_reflns_limit_h_min -15
_diffrn_reflns_limit_k_max 16
_diffrn_reflns_limit_k_min -16
_diffrn_reflns_limit_l_max 25
_diffrn_reflns_limit_l_min 0
_diffrn_reflns_number 13907
_diffrn_reflns_theta_full 74.139
_diffrn_reflns_theta_max 76.432
_diffrn_reflns_theta_min 3.415
_diffrn_standards_number 0
_exptl_absorpt_coefficient_mu 3.462
_exptl_absorpt_correction_T_max 0.81
_exptl_absorpt_correction_T_min 0.68
_exptl_absorpt_correction_type multi-scan
_exptl_absorpt_process_details 'CrysAlis, (Oxford Diffraction, 2002)'
_exptl_crystal_colour clear_pale_colourless
_exptl_crystal_density_diffrn 1.507
_exptl_crystal_density_method 'not measured'
_exptl_crystal_description block
_exptl_crystal_F_000 1536
_exptl_crystal_size_max 0.230
_exptl_crystal_size_mid 0.190
_exptl_crystal_size_min 0.060
_platon_squeeze_details
;
;
_refine_diff_density_max 1.74
_refine_diff_density_min -1.09
_refine_ls_extinction_coef 10.177
_refine_ls_extinction_method 'Larson (1970), Equation 22'
_refine_ls_goodness_of_fit_ref 0.9839
_refine_ls_hydrogen_treatment constr
_refine_ls_matrix_type full
_refine_ls_number_parameters 974
_refine_ls_number_reflns 13849
_refine_ls_number_restraints 486
_refine_ls_R_factor_all 0.0521
_refine_ls_R_factor_gt 0.0489
_refine_ls_shift/su_max 0.0005839
_refine_ls_shift/su_mean 0.0000194
_refine_ls_structure_factor_coef Fsqd
_refine_ls_weighting_details
;
 Method= Modified Sheldrick 
 w=1/[\s^2^(F^2^) + ( 0.06P)^2^ + 4.47P] 
 ,where P=(max(Fo^2^,0) + 2Fc^2^)/3 
;
_refine_ls_weighting_scheme calc
_refine_ls_wR_factor_all 0.1228
_refine_ls_wR_factor_gt 0.1201
_refine_ls_wR_factor_ref 0.1228
_reflns_limit_h_max 15
_reflns_limit_h_min -15
_reflns_limit_k_max 16
_reflns_limit_k_min -16
_reflns_limit_l_max 25
_reflns_limit_l_min 0
_reflns_number_gt 12839
_reflns_number_total 13907
_reflns_threshold_expression I>2.0\s(I)
_oxford_diffrn_Wilson_B_factor 2.49
_oxford_diffrn_Wilson_scale 0.12
_oxford_refine_ls_r_factor_ref 0.0521
_oxford_refine_ls_scale 3.24(3)
_oxford_reflns_number_all 13849
_oxford_reflns_threshold_expression_ref I>0.0\s(I)
_oxford_structure_analysis_title '079JART13 in P -1'
_cod_data_source_file c3sc52133h.txt
_cod_data_source_block 079jart13
_cod_depositor_comments
;
The following automatic conversions were performed:

'_atom_sites_solution_primary' value 'Other' changed to 'other'
according to
/usr/data/users/saulius/automatic-downloads/retrospective/RSC/lib/dictionaries/cif_core.dic
dictionary named 'cif_core.dic' version 2.4.2 from 2011-04-26.

Automatic conversion script
Id: cif_fix_values 2281 2013-09-26 08:29:07Z andrius 
;
_cod_original_sg_symbol_H-M 'P -1 '
_cod_original_formula_sum 'C65 H53 B1 Co1 F24 Ga1 N2 O4'
_cod_database_code 1514725

loop_
_symmetry_equiv_pos_as_xyz
x,y,z
-x,-y,-z

loop_
_atom_site_label
_atom_site_type_symbol
_atom_site_fract_x
_atom_site_fract_y
_atom_site_fract_z
_atom_site_U_iso_or_equiv
_atom_site_occupancy
_atom_site_adp_type
_atom_site_refinement_flags_posn
_atom_site_refinement_flags_occupancy
_atom_site_disorder_assembly
_atom_site_disorder_group
C98 C 0.6793(5) 0.5286(4) 0.0626(3) 0.0594 0.503(5) Uani D P 1 2
C99 C 0.6766(4) 0.5288(3) 0.0599(2) 0.0639 0.497(5) Uani D P 1 1
F1 F 1.0996(5) 0.3508(3) 0.3931(2) 0.0927 0.633(5) Uani D P 1 1
F2 F 1.2224(3) 0.2553(5) 0.3563(2) 0.1070 0.633(5) Uani D P 1 1
F3 F 1.0864(4) 0.1930(3) 0.41361(17) 0.0579 0.633(5) Uani D P 1 1
F4 F 0.6167(6) 0.6085(4) 0.0784(3) 0.1034 0.633(5) Uani D P 1 1
F5 F 0.6548(5) 0.5290(4) -0.0017(2) 0.0698 0.633(5) Uani D P 1 1
F6 F 0.7774(4) 0.5508(5) 0.0559(3) 0.0826 0.633(5) Uani D P 1 1
F7 F 0.4248(3) 0.3654(4) 0.48456(16) 0.0654 0.633(5) Uani D P 1 1
F8 F 0.4004(3) 0.2843(3) 0.4089(2) 0.0501 0.633(5) Uani D P 1 1
F9 F 0.3563(3) 0.4451(3) 0.3976(2) 0.0613 0.633(5) Uani D P 1 1
F43 F 0.51184(15) 0.11938(14) 0.12123(11) 0.0481 1.0000 Uani . . . .
F45 F 0.42846(18) 0.25299(17) 0.06595(10) 0.0567 1.0000 Uani . . . .
F46 F 0.39140(14) 0.20972(17) 0.17027(11) 0.0515 1.0000 Uani . . . .
F51 F 1.0493(4) 0.3213(5) 0.4095(3) 0.0648 0.367(5) Uani D P 1 2
F52 F 1.1995(5) 0.3302(6) 0.3492(2) 0.0656 0.367(5) Uani D P 1 2
F53 F 1.1519(5) 0.1913(4) 0.3995(3) 0.0781 0.367(5) Uani D P 1 2
F54 F 0.6690(7) 0.6064(6) 0.0942(4) 0.0806 0.367(5) Uani D P 1 2
F55 F 0.6207(7) 0.5581(7) 0.0119(5) 0.0779 0.367(5) Uani D P 1 2
F56 F 0.7817(6) 0.5209(7) 0.0372(5) 0.0700 0.367(5) Uani D P 1 2
F57 F 0.4040(5) 0.4239(6) 0.4689(3) 0.0665 0.367(5) Uani D P 1 2
F58 F 0.4112(5) 0.2796(4) 0.4417(4) 0.0709 0.367(5) Uani D P 1 2
F59 F 0.3611(4) 0.4107(6) 0.3745(3) 0.0623 0.367(5) Uani D P 1 2
F65 F 0.7322(3) -0.14561(18) 0.48396(12) 0.0784 1.0000 Uani . . . .
F66 F 0.6176(2) -0.0133(3) 0.48903(13) 0.1015 1.0000 Uani . . . .
F67 F 0.7796(3) -0.0070(2) 0.50074(12) 0.0861 1.0000 Uani . . . .
F69 F 0.71137(17) -0.17708(16) 0.24568(12) 0.0560 1.0000 Uani . . . .
F70 F 0.87942(17) -0.17445(16) 0.24609(13) 0.0618 1.0000 Uani . . . .
F71 F 0.7956(3) -0.06625(17) 0.17440(11) 0.0804 1.0000 Uani . . . .
F84 F 1.20397(15) 0.35881(16) 0.11715(10) 0.0479 1.0000 Uani . . . .
F85 F 1.06005(16) 0.3509(2) 0.07379(10) 0.0637 1.0000 Uani . . . .
F86 F 1.1626(2) 0.21129(19) 0.10912(14) 0.0741 1.0000 Uani . . . .
F98 F 0.78914(19) 0.56324(17) 0.43567(11) 0.0578 1.0000 Uani . . . .
F99 F 0.81938(19) 0.61406(16) 0.33118(11) 0.0582 1.0000 Uani . . . .
F100 F 0.67299(18) 0.66771(14) 0.38212(12) 0.0578 1.0000 Uani . . . .
Ga1 Ga 0.20164(2) 0.77234(2) 0.220106(15) 0.0240 1.0000 Uani . . . .
Co2 Co 0.28646(4) 0.60769(3) 0.22556(2) 0.0325 1.0000 Uani . . . .
C4 C 0.1532(3) 0.5712(2) 0.25360(16) 0.0397 1.0000 Uani . . . .
C6 C 0.3473(3) 0.4755(3) 0.23483(18) 0.0447 1.0000 Uani . . . .
C8 C 0.3739(3) 0.6408(2) 0.28043(17) 0.0435 1.0000 Uani . . . .
C10 C 0.3252(3) 0.6369(3) 0.13722(17) 0.0432 1.0000 Uani . . . .
C11 C 0.0947(2) 0.7578(2) 0.06836(14) 0.0294 1.0000 Uani . . . .
C13 C 0.1511(2) 0.8332(2) 0.08488(12) 0.0252 1.0000 Uani . . . .
C15 C 0.1191(2) 0.7348(2) 0.00509(15) 0.0366 1.0000 Uani . . . .
C16 C 0.1947(2) 0.7848(3) -0.03929(14) 0.0378 1.0000 Uani . . . .
C17 C 0.2491(2) 0.8583(3) -0.02180(14) 0.0364 1.0000 Uani . . . .
C18 C 0.2292(2) 0.8839(2) 0.04077(13) 0.0297 1.0000 Uani . . . .
C19 C 0.2962(2) 0.9605(2) 0.05968(15) 0.0369 1.0000 Uani . . . .
C20 C 0.4060(3) 0.9058(3) 0.0775(2) 0.0630 1.0000 Uani . . . .
C21 C 0.3101(4) 1.0557(3) 0.00551(19) 0.0566 1.0000 Uani . . . .
C22 C 0.0075(2) 0.7040(2) 0.11402(15) 0.0355 1.0000 Uani . . . .
C23 C 0.0190(3) 0.5869(3) 0.1166(2) 0.0504 1.0000 Uani . . . .
C24 C -0.1035(2) 0.7498(3) 0.09276(19) 0.0465 1.0000 Uani . . . .
C25 C 0.07326(19) 0.94782(19) 0.15841(12) 0.0244 1.0000 Uani . . . .
C26 C 0.0605(2) 0.98378(19) 0.21750(13) 0.0260 1.0000 Uani . . . .
C28 C 0.1064(2) 0.94263(19) 0.27683(12) 0.0251 1.0000 Uani . . . .
C29 C 0.2258(2) 0.8218(2) 0.34678(12) 0.0267 1.0000 Uani . . . .
C30 C 0.1852(2) 0.7428(2) 0.39553(13) 0.0308 1.0000 Uani . . . .
C31 C 0.0821(2) 0.6963(2) 0.39072(14) 0.0331 1.0000 Uani . . . .
C32 C 0.0857(3) 0.5814(2) 0.42147(19) 0.0477 1.0000 Uani . . . .
C33 C -0.0144(3) 0.7552(3) 0.4214(2) 0.0545 1.0000 Uani . . . .
C34 C 0.2415(3) 0.7109(3) 0.45194(15) 0.0428 1.0000 Uani . . . .
C35 C 0.3324(3) 0.7553(3) 0.45881(16) 0.0494 1.0000 Uani . . . .
C36 C 0.3702(3) 0.8331(3) 0.41011(16) 0.0430 1.0000 Uani . . . .
C37 C 0.3176(2) 0.8691(2) 0.35275(13) 0.0320 1.0000 Uani . . . .
C38 C 0.3621(2) 0.9544(2) 0.30005(15) 0.0375 1.0000 Uani . . . .
C39 C 0.3986(5) 1.0404(4) 0.3290(2) 0.0765 1.0000 Uani . . . .
C40 C 0.4560(5) 0.9098(4) 0.2583(3) 0.0885 1.0000 Uani . . . .
C41 C 0.0826(3) 1.0024(2) 0.33144(14) 0.0369 1.0000 Uani . . . .
C42 C 0.0198(2) 1.0130(2) 0.10050(14) 0.0330 1.0000 Uani . . . .
C44 C 0.4720(2) 0.2176(2) 0.12236(14) 0.0323 1.0000 Uani . . . .
C47 C 0.55625(19) 0.2814(2) 0.13445(12) 0.0256 1.0000 Uani . . . .
C48 C 0.61470(19) 0.24580(19) 0.18945(12) 0.0234 1.0000 Uani . . . .
C49 C 0.69591(19) 0.29938(18) 0.20400(12) 0.0224 1.0000 Uani . . . .
C50 C 0.7127(2) 0.39310(19) 0.16077(13) 0.0272 1.0000 Uani . . . .
C51 C 0.6545(2) 0.4286(2) 0.10579(14) 0.0320 1.0000 Uani . . . .
C52 C 0.5756(2) 0.3729(2) 0.09199(13) 0.0302 1.0000 Uani . . . .
C58 C 0.75270(19) 0.14017(19) 0.30170(12) 0.0242 1.0000 Uani . . . .
C59 C 0.7715(2) 0.06732(19) 0.25996(13) 0.0263 1.0000 Uani . . . .
C60 C 0.7690(2) -0.0382(2) 0.28381(14) 0.0309 1.0000 Uani . . . .
C61 C 0.7497(2) -0.0761(2) 0.35101(15) 0.0341 1.0000 Uani . . . .
C62 C 0.7343(2) -0.0065(2) 0.39315(14) 0.0333 1.0000 Uani . . . .
C63 C 0.7349(2) 0.0996(2) 0.36905(13) 0.0281 1.0000 Uani . . . .
C64 C 0.7141(3) -0.0444(3) 0.46631(17) 0.0502 1.0000 Uani . . . .
C68 C 0.7874(3) -0.1130(2) 0.23741(17) 0.0427 1.0000 Uani . . . .
C72 C 0.88960(19) 0.27577(18) 0.25769(12) 0.0231 1.0000 Uani . . . .
C73 C 0.9490(2) 0.28623(19) 0.19610(12) 0.0255 1.0000 Uani . . . .
C74 C 1.0597(2) 0.2922(2) 0.18934(13) 0.0286 1.0000 Uani . . . .
C75 C 1.1159(2) 0.2878(2) 0.24397(14) 0.0311 1.0000 Uani . . . .
C76 C 1.0587(2) 0.2771(2) 0.30537(14) 0.0311 1.0000 Uani . . . .
C77 C 0.9488(2) 0.27068(19) 0.31214(13) 0.0272 1.0000 Uani . . . .
C78 C 1.1152(2) 0.2726(2) 0.36544(11) 0.0572 1.0000 Uani D . . .
C83 C 1.1211(2) 0.3027(3) 0.12280(16) 0.0399 1.0000 Uani . . . .
C87 C 0.70140(19) 0.33856(18) 0.32038(12) 0.0234 1.0000 Uani . . . .
C88 C 0.7452(2) 0.42628(19) 0.32989(12) 0.0260 1.0000 Uani . . . .
C89 C 0.6895(2) 0.49449(19) 0.36760(13) 0.0278 1.0000 Uani . . . .
C90 C 0.5876(2) 0.4780(2) 0.39731(13) 0.0291 1.0000 Uani . . . .
C91 C 0.5421(2) 0.3916(2) 0.38804(12) 0.0273 1.0000 Uani . . . .
C92 C 0.5975(2) 0.3238(2) 0.35027(12) 0.0254 1.0000 Uani . . . .
C93 C 0.43130(13) 0.37296(19) 0.41899(11) 0.0407 1.0000 Uani D . . .
C97 C 0.7424(3) 0.5844(2) 0.37851(16) 0.0372 1.0000 Uani . . . .
O5 O 0.0711(2) 0.54359(19) 0.27107(13) 0.0506 1.0000 Uani . . . .
O7 O 0.3855(2) 0.39388(19) 0.24068(16) 0.0625 1.0000 Uani . . . .
O9 O 0.4344(2) 0.6546(2) 0.31385(15) 0.0598 1.0000 Uani . . . .
O11 O 0.3549(2) 0.6461(2) 0.08334(13) 0.0602 1.0000 Uani . . . .
N12 N 0.13111(16) 0.85840(16) 0.15042(10) 0.0230 1.0000 Uani . . . .
N28 N 0.17156(17) 0.85388(16) 0.28604(10) 0.0239 1.0000 Uani . . . .
B57 B 0.7601(2) 0.2629(2) 0.27090(13) 0.0229 1.0000 Uani . . . .
H151 H 0.0831 0.6834 -0.0074 0.0445 1.0000 Uiso R . . .
H161 H 0.2096 0.7697 -0.0824 0.0456 1.0000 Uiso R . . .
H171 H 0.3004 0.8928 -0.0534 0.0443 1.0000 Uiso R . . .
H191 H 0.2600 0.9835 0.0989 0.0443 1.0000 Uiso R . . .
H201 H 0.3976 0.8489 0.1152 0.0951 1.0000 Uiso R . . .
H202 H 0.4429 0.8789 0.0401 0.0955 1.0000 Uiso R . . .
H203 H 0.4499 0.9547 0.0885 0.0947 1.0000 Uiso R . . .
H211 H 0.3518 1.0341 -0.0316 0.0860 1.0000 Uiso R . . .
H212 H 0.2394 1.0858 -0.0074 0.0860 1.0000 Uiso R . . .
H213 H 0.3474 1.1047 0.0209 0.0860 1.0000 Uiso R . . .
H221 H 0.0135 0.7147 0.1589 0.0428 1.0000 Uiso R . . .
H231 H 0.0919 0.5582 0.1247 0.0746 1.0000 Uiso R . . .
H232 H -0.0303 0.5549 0.1517 0.0749 1.0000 Uiso R . . .
H233 H 0.0009 0.5732 0.0751 0.0749 1.0000 Uiso R . . .
H241 H -0.1124 0.7378 0.0493 0.0685 1.0000 Uiso R . . .
H242 H -0.1141 0.8237 0.0921 0.0687 1.0000 Uiso R . . .
H243 H -0.1587 0.7176 0.1232 0.0686 1.0000 Uiso R . . .
H261 H 0.0151 1.0449 0.2179 0.0311 1.0000 Uiso R . . .
H311 H 0.0715 0.7062 0.3426 0.0398 1.0000 Uiso R . . .
H321 H 0.0243 0.5527 0.4099 0.0726 1.0000 Uiso R . . .
H322 H 0.1527 0.5469 0.4060 0.0727 1.0000 Uiso R . . .
H323 H 0.0817 0.5742 0.4691 0.0728 1.0000 Uiso R . . .
H331 H -0.0791 0.7211 0.4205 0.0840 1.0000 Uiso R . . .
H332 H -0.0221 0.8251 0.3968 0.0839 1.0000 Uiso R . . .
H333 H -0.0018 0.7548 0.4668 0.0841 1.0000 Uiso R . . .
H341 H 0.2162 0.6585 0.4866 0.0512 1.0000 Uiso R . . .
H351 H 0.3697 0.7321 0.4975 0.0573 1.0000 Uiso R . . .
H361 H 0.4329 0.8633 0.4156 0.0513 1.0000 Uiso R . . .
H381 H 0.3041 0.9845 0.2712 0.0459 1.0000 Uiso R . . .
H391 H 0.4139 1.0972 0.2932 0.1149 1.0000 Uiso R . . .
H392 H 0.4618 1.0152 0.3512 0.1154 1.0000 Uiso R . . .
H393 H 0.3409 1.0627 0.3595 0.1152 1.0000 Uiso R . . .
H401 H 0.4857 0.9655 0.2267 0.1296 1.0000 Uiso R . . .
H402 H 0.4295 0.8610 0.2359 0.1302 1.0000 Uiso R . . .
H403 H 0.5100 0.8745 0.2870 0.1303 1.0000 Uiso R . . .
H411 H 0.0870 0.9585 0.3748 0.0563 1.0000 Uiso R . . .
H412 H 0.0116 1.0394 0.3292 0.0566 1.0000 Uiso R . . .
H413 H 0.1334 1.0525 0.3263 0.0563 1.0000 Uiso R . . .
H421 H -0.0306 1.0649 0.1156 0.0512 1.0000 Uiso R . . .
H422 H 0.0730 1.0456 0.0690 0.0513 1.0000 Uiso R . . .
H423 H -0.0169 0.9702 0.0799 0.0514 1.0000 Uiso R . . .
H481 H 0.5982 0.1822 0.2179 0.0285 1.0000 Uiso R . . .
H501 H 0.7651 0.4340 0.1682 0.0319 1.0000 Uiso R . . .
H521 H 0.5373 0.3972 0.0545 0.0366 1.0000 Uiso R . . .
H591 H 0.7860 0.0913 0.2136 0.0307 1.0000 Uiso R . . .
H611 H 0.7470 -0.1480 0.3670 0.0414 1.0000 Uiso R . . .
H631 H 0.7238 0.1448 0.3997 0.0342 1.0000 Uiso R . . .
H731 H 0.9126 0.2900 0.1577 0.0314 1.0000 Uiso R . . .
H751 H 1.1914 0.2918 0.2393 0.0371 1.0000 Uiso R . . .
H771 H 0.9123 0.2613 0.3551 0.0331 1.0000 Uiso R . . .
H881 H 0.8143 0.4411 0.3106 0.0317 1.0000 Uiso R . . .
H901 H 0.5499 0.5239 0.4232 0.0353 1.0000 Uiso R . . .
H921 H 0.5641 0.2652 0.3443 0.0310 1.0000 Uiso R . . .

loop_
_atom_site_aniso_label
_atom_site_aniso_U_11
_atom_site_aniso_U_22
_atom_site_aniso_U_33
_atom_site_aniso_U_23
_atom_site_aniso_U_13
_atom_site_aniso_U_12
C98 0.063(3) 0.037(3) 0.077(4) 0.028(3) -0.050(3) -0.027(3)
C99 0.081(4) 0.038(3) 0.069(3) 0.021(3) -0.032(3) -0.021(3)
F1 0.169(4) 0.0355(18) 0.094(3) -0.0229(19) -0.089(3) -0.006(2)
F2 0.048(2) 0.194(5) 0.069(3) 0.009(3) -0.0318(19) -0.006(3)
F3 0.073(2) 0.061(2) 0.0432(17) 0.0003(14) -0.0411(18) -0.0042(19)
F4 0.135(4) 0.036(2) 0.119(4) 0.019(2) -0.007(3) 0.013(3)
F5 0.095(3) 0.053(3) 0.055(2) 0.0256(19) -0.026(2) -0.027(2)
F6 0.086(3) 0.065(3) 0.094(4) 0.044(2) -0.057(3) -0.057(2)
F7 0.0438(19) 0.117(3) 0.0364(17) -0.017(2) 0.0094(14) -0.019(2)
F8 0.0421(17) 0.0487(18) 0.059(2) -0.0142(17) 0.0225(17) -0.0203(14)
F9 0.0266(15) 0.0476(19) 0.098(3) 0.0002(19) 0.0065(18) 0.0111(14)
F43 0.0435(10) 0.0324(9) 0.0737(13) -0.0154(9) -0.0118(9) -0.0098(7)
F45 0.0686(13) 0.0552(12) 0.0507(11) 0.0079(9) -0.0357(10) -0.0278(10)
F46 0.0310(9) 0.0685(13) 0.0591(12) -0.0178(10) 0.0038(8) -0.0199(9)
F51 0.057(3) 0.101(5) 0.051(3) -0.032(3) -0.021(3) -0.025(3)
F52 0.055(3) 0.090(4) 0.056(3) 0.008(3) -0.041(3) -0.031(3)
F53 0.109(5) 0.047(3) 0.087(4) -0.014(3) -0.080(4) 0.021(3)
F54 0.105(5) 0.026(3) 0.108(5) 0.017(3) -0.037(4) -0.023(4)
F55 0.078(4) 0.051(4) 0.099(6) 0.047(4) -0.075(4) -0.028(3)
F56 0.071(4) 0.058(4) 0.076(5) 0.027(3) -0.020(3) -0.044(3)
F57 0.050(3) 0.100(4) 0.060(4) -0.044(3) 0.020(3) -0.020(3)
F58 0.054(3) 0.058(3) 0.076(4) 0.025(3) 0.034(3) -0.004(3)
F59 0.026(3) 0.100(5) 0.055(3) -0.005(3) -0.003(2) 0.002(3)
F65 0.133(2) 0.0420(12) 0.0480(13) 0.0159(10) 0.0020(14) -0.0069(13)
F66 0.0815(19) 0.146(3) 0.0458(13) 0.0191(16) 0.0253(13) 0.0274(19)
F67 0.134(3) 0.0854(19) 0.0383(12) 0.0085(12) -0.0263(14) -0.0253(18)
F69 0.0511(11) 0.0465(11) 0.0783(15) -0.0307(10) 0.0041(10) -0.0140(9)
F70 0.0471(11) 0.0400(11) 0.1009(18) -0.0335(11) 0.0164(11) 0.0002(9)
F71 0.161(3) 0.0369(11) 0.0424(12) -0.0170(9) 0.0144(14) -0.0076(14)
F84 0.0343(9) 0.0580(12) 0.0491(11) -0.0029(9) 0.0051(8) -0.0152(8)
F85 0.0399(10) 0.119(2) 0.0319(10) -0.0095(11) -0.0002(8) -0.0175(12)
F86 0.0795(16) 0.0615(14) 0.0860(17) -0.0433(13) 0.0427(14) -0.0207(12)
F98 0.0704(14) 0.0530(12) 0.0585(12) -0.0130(10) -0.0218(11) -0.0232(10)
F99 0.0714(14) 0.0416(11) 0.0655(13) -0.0204(9) 0.0225(11) -0.0299(10)
F100 0.0627(13) 0.0266(9) 0.0859(16) -0.0204(9) 0.0007(11) -0.0010(8)
Ga1 0.02644(16) 0.02053(15) 0.02459(15) -0.00472(11) -0.00400(11) 0.00236(11)
Co2 0.0360(2) 0.0239(2) 0.0362(3) -0.00711(18) -0.00517(19) 0.00788(18)
C4 0.0501(18) 0.0244(13) 0.0438(16) -0.0086(12) -0.0048(14) 0.0046(12)
C6 0.0473(17) 0.0352(16) 0.0515(19) -0.0134(14) -0.0061(14) 0.0074(13)
C8 0.0471(17) 0.0294(14) 0.0520(18) -0.0062(13) -0.0137(15) 0.0121(13)
C10 0.0427(16) 0.0396(16) 0.0451(18) -0.0114(13) -0.0054(14) 0.0131(13)
C11 0.0258(12) 0.0318(13) 0.0335(13) -0.0121(11) -0.0066(10) -0.0003(10)
C13 0.0247(11) 0.0271(12) 0.0251(12) -0.0079(9) -0.0064(9) 0.0014(9)
C15 0.0333(14) 0.0435(16) 0.0388(15) -0.0194(13) -0.0088(12) -0.0023(12)
C16 0.0336(14) 0.0534(18) 0.0297(14) -0.0187(13) -0.0045(11) 0.0026(13)
C17 0.0309(13) 0.0497(17) 0.0285(13) -0.0098(12) 0.0000(10) -0.0021(12)
C18 0.0268(12) 0.0356(14) 0.0278(12) -0.0085(10) -0.0039(10) -0.0021(10)
C19 0.0364(14) 0.0442(16) 0.0325(14) -0.0091(12) 0.0021(11) -0.0159(12)
C20 0.045(2) 0.064(2) 0.088(3) -0.018(2) -0.026(2) -0.0151(18)
C21 0.071(2) 0.054(2) 0.0472(19) -0.0038(16) -0.0007(17) -0.0290(19)
C22 0.0349(14) 0.0375(15) 0.0387(15) -0.0139(12) -0.0033(11) -0.0109(12)
C23 0.058(2) 0.0380(17) 0.060(2) -0.0146(15) -0.0079(17) -0.0137(15)
C24 0.0305(14) 0.0542(19) 0.062(2) -0.0288(17) 0.0008(14) -0.0077(13)
C25 0.0220(11) 0.0230(11) 0.0279(12) -0.0035(9) -0.0037(9) -0.0018(9)
C26 0.0283(12) 0.0188(11) 0.0296(12) -0.0037(9) -0.0033(10) 0.0026(9)
C28 0.0279(12) 0.0206(11) 0.0261(12) -0.0042(9) -0.0003(9) -0.0022(9)
C29 0.0315(12) 0.0258(12) 0.0219(11) -0.0030(9) -0.0052(9) 0.0005(10)
C30 0.0364(14) 0.0274(13) 0.0265(12) -0.0013(10) -0.0023(10) -0.0015(10)
C31 0.0364(14) 0.0279(13) 0.0322(14) -0.0003(11) 0.0006(11) -0.0049(11)
C32 0.0505(18) 0.0327(16) 0.055(2) 0.0063(14) -0.0046(15) -0.0105(14)
C33 0.0398(17) 0.049(2) 0.077(3) -0.0230(18) 0.0064(17) -0.0061(15)
C34 0.0514(18) 0.0414(16) 0.0311(15) 0.0082(12) -0.0097(13) -0.0067(14)
C35 0.059(2) 0.054(2) 0.0336(16) 0.0051(14) -0.0217(15) -0.0060(16)
C36 0.0431(16) 0.0507(18) 0.0368(16) -0.0018(13) -0.0167(13) -0.0109(14)
C37 0.0344(13) 0.0334(14) 0.0279(13) -0.0038(11) -0.0048(10) -0.0037(11)
C38 0.0400(15) 0.0400(16) 0.0328(14) -0.0007(12) -0.0062(12) -0.0129(12)
C39 0.121(4) 0.066(3) 0.051(2) 0.0026(19) -0.019(2) -0.059(3)
C40 0.092(4) 0.066(3) 0.085(3) 0.010(2) 0.045(3) -0.005(3)
C41 0.0515(17) 0.0283(13) 0.0311(14) -0.0104(11) -0.0035(12) 0.0036(12)
C42 0.0360(14) 0.0306(13) 0.0314(13) -0.0044(11) -0.0101(11) 0.0047(11)
C44 0.0295(13) 0.0328(14) 0.0355(14) -0.0039(11) -0.0080(11) -0.0064(11)
C47 0.0225(11) 0.0277(12) 0.0272(12) -0.0056(10) -0.0032(9) -0.0027(9)
C48 0.0232(11) 0.0221(11) 0.0238(11) -0.0022(9) -0.0004(9) -0.0022(9)
C49 0.0213(11) 0.0211(11) 0.0244(11) -0.0053(9) -0.0012(9) 0.0005(9)
C50 0.0262(12) 0.0218(11) 0.0336(13) -0.0019(10) -0.0073(10) -0.0041(9)
C51 0.0313(13) 0.0243(12) 0.0385(14) 0.0032(11) -0.0107(11) -0.0035(10)
C52 0.0284(12) 0.0297(13) 0.0312(13) 0.0011(10) -0.0104(10) -0.0015(10)
C58 0.0211(11) 0.0242(11) 0.0259(12) -0.0013(9) -0.0026(9) -0.0014(9)
C59 0.0260(12) 0.0227(12) 0.0282(12) -0.0019(9) 0.0001(9) -0.0011(9)
C60 0.0313(13) 0.0234(12) 0.0362(14) -0.0048(10) 0.0030(10) -0.0021(10)
C61 0.0352(14) 0.0216(12) 0.0409(15) 0.0017(11) 0.0025(11) -0.0022(10)
C62 0.0358(14) 0.0294(13) 0.0300(13) 0.0034(10) -0.0004(11) -0.0007(11)
C63 0.0311(13) 0.0258(12) 0.0261(12) -0.0020(10) -0.0033(10) -0.0010(10)
C64 0.067(2) 0.0404(17) 0.0345(16) 0.0065(13) 0.0047(15) 0.0012(16)
C68 0.0518(18) 0.0250(13) 0.0493(18) -0.0090(12) 0.0100(14) -0.0055(12)
C72 0.0249(11) 0.0174(10) 0.0269(12) -0.0033(9) -0.0051(9) -0.0001(9)
C73 0.0249(12) 0.0248(12) 0.0272(12) -0.0052(9) -0.0053(9) -0.0007(9)
C74 0.0261(12) 0.0268(12) 0.0336(13) -0.0072(10) -0.0025(10) -0.0026(10)
C75 0.0237(12) 0.0289(13) 0.0418(15) -0.0066(11) -0.0075(11) -0.0032(10)
C76 0.0322(13) 0.0282(13) 0.0342(14) -0.0027(10) -0.0132(11) -0.0038(10)
C77 0.0300(12) 0.0238(12) 0.0278(12) -0.0024(9) -0.0065(10) -0.0024(10)
C78 0.0585(17) 0.0681(18) 0.0516(16) -0.0092(14) -0.0328(14) -0.0117(15)
C83 0.0288(13) 0.0511(18) 0.0417(16) -0.0141(14) 0.0028(12) -0.0078(12)
C87 0.0246(11) 0.0217(11) 0.0231(11) -0.0016(9) -0.0053(9) -0.0007(9)
C88 0.0266(12) 0.0220(11) 0.0282(12) -0.0022(9) -0.0021(9) -0.0024(9)
C89 0.0335(13) 0.0208(11) 0.0284(12) -0.0026(9) -0.0042(10) -0.0023(10)
C90 0.0330(13) 0.0267(12) 0.0271(12) -0.0070(10) -0.0037(10) 0.0037(10)
C91 0.0250(12) 0.0316(13) 0.0238(11) -0.0022(10) -0.0039(9) 0.0002(10)
C92 0.0259(12) 0.0266(12) 0.0242(11) -0.0036(9) -0.0056(9) -0.0030(9)
C93 0.0278(12) 0.0560(15) 0.0402(14) -0.0153(12) 0.0014(10) -0.0045(11)
C97 0.0438(16) 0.0258(13) 0.0432(16) -0.0110(11) 0.0020(12) -0.0061(11)
O5 0.0521(14) 0.0407(12) 0.0580(15) -0.0089(11) 0.0043(11) -0.0099(11)
O7 0.0696(17) 0.0321(12) 0.083(2) -0.0165(12) -0.0068(14) 0.0182(12)
O9 0.0587(15) 0.0476(14) 0.0771(18) -0.0163(13) -0.0367(14) 0.0144(12)
O11 0.0621(16) 0.0705(18) 0.0409(14) -0.0122(12) 0.0019(11) 0.0203(13)
N12 0.0229(9) 0.0227(10) 0.0242(10) -0.0061(8) -0.0042(8) -0.0005(8)
N28 0.0273(10) 0.0210(9) 0.0225(10) -0.0020(8) -0.0035(8) -0.0011(8)
B57 0.0237(12) 0.0214(12) 0.0231(12) -0.0020(10) -0.0033(10) -0.0022(10)

loop_
_atom_type_symbol
_atom_type_scat_dispersion_real
_atom_type_scat_dispersion_imag
_atom_type_scat_Cromer_Mann_a1
_atom_type_scat_Cromer_Mann_b1
_atom_type_scat_Cromer_Mann_a2
_atom_type_scat_Cromer_Mann_b2
_atom_type_scat_Cromer_Mann_a3
_atom_type_scat_Cromer_Mann_b3
_atom_type_scat_Cromer_Mann_a4
_atom_type_scat_Cromer_Mann_b4
_atom_type_scat_Cromer_Mann_c
_atom_type_scat_source
C 0.0181 0.0091 2.3100 20.8439 1.0200 10.2075 1.5886 0.5687 0.8650 51.6512 0.2156 'International Tables Vol C 4.2.6.8 and 6.1.1.4'
H 0.0000 0.0000 0.4930 10.5109 0.3229 26.1257 0.1402 3.1424 0.0408 57.7998 0.0030 'International Tables Vol C 4.2.6.8 and 6.1.1.4'
N 0.0311 0.0180 12.2126 0.0057 3.1322 9.8933 2.0125 28.9975 1.1663 0.5826 -11.5290 'International Tables Vol C 4.2.6.8 and 6.1.1.4'
Ga -1.2846 0.7763 15.2354 3.0669 6.7006 0.2412 4.3591 10.7805 2.9623 61.4135 1.7189 'International Tables Vol C 4.2.6.8 and 6.1.1.4'
Co -2.3653 3.6143 12.2841 4.2791 7.3409 0.2784 4.0034 13.5359 2.3488 71.1692 1.0118 'International Tables Vol C 4.2.6.8 and 6.1.1.4'
B 0.0090 0.0039 2.0545 23.2185 1.3326 1.0210 1.0979 60.3498 0.7068 0.1403 -0.1932 'International Tables Vol C 4.2.6.8 and 6.1.1.4'
F 0.0727 0.0534 3.5392 10.2825 2.6412 4.2944 1.5170 0.2615 1.0243 26.1476 0.2776 'International Tables Vol C 4.2.6.8 and 6.1.1.4'
O 0.0492 0.0322 3.0485 13.2771 2.2868 5.7011 1.5463 0.3239 0.8670 32.9089 0.2508 'International Tables Vol C 4.2.6.8 and 6.1.1.4'

loop_
_geom_angle_atom_site_label_1
_geom_angle_atom_site_label_2
_geom_angle_atom_site_label_3
_geom_angle
_geom_angle_publ_flag
F54 C98 F55 106.16(6) yes
F54 C98 F56 106.16(6) yes
F55 C98 F56 106.21(6) yes
F54 C98 C51 113.4(5) yes
F55 C98 C51 114.8(5) yes
F56 C98 C51 109.5(5) yes
F4 C99 F5 106.19(6) yes
F4 C99 F6 106.16(6) yes
F5 C99 F6 106.19(6) yes
F4 C99 C51 111.8(4) yes
F5 C99 C51 112.0(4) yes
F6 C99 C51 114.0(4) yes
Co2 Ga1 N12 129.41(6) yes
Co2 Ga1 N28 130.15(6) yes
N12 Ga1 N28 100.21(9) yes
Ga1 Co2 C4 82.74(9) yes
Ga1 Co2 C6 176.14(12) yes
C4 Co2 C6 94.18(15) yes
Ga1 Co2 C8 86.93(9) yes
C4 Co2 C8 122.06(16) yes
C6 Co2 C8 92.78(15) yes
Ga1 Co2 C10 90.00(10) yes
C4 Co2 C10 119.08(15) yes
C6 Co2 C10 93.54(15) yes
C8 Co2 C10 117.74(16) yes
Co2 C4 O5 176.7(3) yes
Co2 C6 O7 179.6(3) yes
Co2 C8 O9 174.3(3) yes
Co2 C10 O11 173.4(3) yes
C13 C11 C15 117.1(3) yes
C13 C11 C22 123.6(2) yes
C15 C11 C22 119.2(2) yes
C11 C13 C18 122.3(2) yes
C11 C13 N12 119.6(2) yes
C18 C13 N12 118.1(2) yes
C11 C15 C16 121.4(3) yes
C11 C15 H151 119.2 no
C16 C15 H151 119.4 no
C15 C16 C17 120.3(3) yes
C15 C16 H161 120.8 no
C17 C16 H161 118.9 no
C16 C17 C18 121.0(3) yes
C16 C17 H171 119.1 no
C18 C17 H171 119.9 no
C13 C18 C17 117.8(3) yes
C13 C18 C19 122.7(2) yes
C17 C18 C19 119.3(3) yes
C18 C19 C20 109.2(3) yes
C18 C19 C21 113.0(3) yes
C20 C19 C21 110.3(3) yes
C18 C19 H191 108.2 no
C20 C19 H191 107.9 no
C21 C19 H191 108.1 no
C19 C20 H201 110.4 no
C19 C20 H202 110.0 no
H201 C20 H202 109.2 no
C19 C20 H203 109.6 no
H201 C20 H203 109.5 no
H202 C20 H203 108.0 no
C19 C21 H211 108.2 no
C19 C21 H212 108.6 no
H211 C21 H212 109.4 no
C19 C21 H213 110.3 no
H211 C21 H213 109.0 no
H212 C21 H213 111.1 no
C11 C22 C23 112.5(3) yes
C11 C22 C24 110.3(3) yes
C23 C22 C24 109.5(3) yes
C11 C22 H221 108.4 no
C23 C22 H221 107.1 no
C24 C22 H221 108.9 no
C22 C23 H231 110.3 no
C22 C23 H232 109.2 no
H231 C23 H232 109.3 no
C22 C23 H233 109.3 no
H231 C23 H233 110.1 no
H232 C23 H233 108.7 no
C22 C24 H241 110.4 no
C22 C24 H242 111.5 no
H241 C24 H242 108.8 no
C22 C24 H243 109.9 no
H241 C24 H243 108.1 no
H242 C24 H243 108.0 no
C26 C25 C42 117.7(2) yes
C26 C25 N12 123.5(2) yes
C42 C25 N12 118.8(2) yes
C25 C26 C28 129.4(2) yes
C25 C26 H261 115.9 no
C28 C26 H261 114.8 no
C26 C28 C41 117.3(2) yes
C26 C28 N28 123.2(2) yes
C41 C28 N28 119.5(2) yes
C30 C29 C37 123.2(2) yes
C30 C29 N28 118.3(2) yes
C37 C29 N28 118.5(2) yes
C29 C30 C31 123.0(2) yes
C29 C30 C34 116.9(3) yes
C31 C30 C34 120.0(3) yes
C30 C31 C32 112.9(2) yes
C30 C31 C33 111.1(3) yes
C32 C31 C33 110.1(3) yes
C30 C31 H311 106.8 no
C32 C31 H311 109.6 no
C33 C31 H311 106.1 no
C31 C32 H321 109.6 no
C31 C32 H322 108.9 no
H321 C32 H322 111.5 no
C31 C32 H323 108.5 no
H321 C32 H323 108.6 no
H322 C32 H323 109.7 no
C31 C33 H331 109.6 no
C31 C33 H332 109.0 no
H331 C33 H332 110.2 no
C31 C33 H333 107.9 no
H331 C33 H333 109.7 no
H332 C33 H333 110.4 no
C30 C34 C35 121.1(3) yes
C30 C34 H341 119.8 no
C35 C34 H341 119.1 no
C34 C35 C36 120.7(3) yes
C34 C35 H351 119.7 no
C36 C35 H351 119.6 no
C35 C36 C37 121.1(3) yes
C35 C36 H361 119.8 no
C37 C36 H361 119.1 no
C29 C37 C36 116.9(3) yes
C29 C37 C38 123.5(2) yes
C36 C37 C38 119.6(3) yes
C37 C38 C39 112.7(3) yes
C37 C38 C40 110.1(3) yes
C39 C38 C40 109.3(4) yes
C37 C38 H381 107.6 no
C39 C38 H381 108.4 no
C40 C38 H381 108.7 no
C38 C39 H391 108.4 no
C38 C39 H392 109.4 no
H391 C39 H392 109.9 no
C38 C39 H393 108.5 no
H391 C39 H393 109.9 no
H392 C39 H393 110.8 no
C38 C40 H401 108.9 no
C38 C40 H402 108.3 no
H401 C40 H402 110.6 no
C38 C40 H403 108.9 no
H401 C40 H403 110.1 no
H402 C40 H403 109.9 no
C28 C41 H411 112.3 no
C28 C41 H412 110.4 no
H411 C41 H412 109.0 no
C28 C41 H413 108.9 no
H411 C41 H413 108.6 no
H412 C41 H413 107.5 no
C25 C42 H421 109.4 no
C25 C42 H422 109.6 no
H421 C42 H422 109.4 no
C25 C42 H423 109.5 no
H421 C42 H423 109.7 no
H422 C42 H423 109.2 no
F43 C44 F46 104.6(2) yes
F43 C44 F45 106.6(2) yes
F46 C44 F45 107.1(2) yes
F43 C44 C47 111.7(2) yes
F46 C44 C47 112.7(2) yes
F45 C44 C47 113.5(2) yes
C44 C47 C48 118.4(2) yes
C44 C47 C52 120.6(2) yes
C48 C47 C52 121.0(2) yes
C47 C48 C49 122.3(2) yes
C47 C48 H481 118.3 no
C49 C48 H481 119.4 no
C48 C49 C50 115.6(2) yes
C48 C49 B57 123.1(2) yes
C50 C49 B57 121.1(2) yes
C49 C50 C51 122.1(2) yes
C49 C50 H501 120.2 no
C51 C50 H501 117.7 no
C99 C51 C50 120.4(3) yes
C99 C51 C52 118.7(3) yes
C50 C51 C52 120.9(2) yes
C98 C51 C50 117.9(3) yes
C98 C51 C52 121.2(3) yes
C50 C51 C52 120.9(2) yes
C51 C52 C47 118.0(2) yes
C51 C52 H521 120.3 no
C47 C52 H521 121.7 no
C59 C58 C63 115.7(2) yes
C59 C58 B57 120.0(2) yes
C63 C58 B57 124.2(2) yes
C58 C59 C60 122.3(2) yes
C58 C59 H591 118.8 no
C60 C59 H591 118.9 no
C59 C60 C61 120.6(3) yes
C59 C60 C68 120.5(3) yes
C61 C60 C68 118.8(2) yes
C60 C61 C62 118.2(2) yes
C60 C61 H611 120.3 no
C62 C61 H611 121.5 no
C61 C62 C63 121.2(3) yes
C61 C62 C64 119.9(3) yes
C63 C62 C64 118.9(3) yes
C62 C63 C58 122.0(3) yes
C62 C63 H631 118.5 no
C58 C63 H631 119.5 no
C62 C64 F67 112.0(3) yes
C62 C64 F65 113.1(3) yes
F67 C64 F65 104.3(3) yes
C62 C64 F66 112.3(3) yes
F67 C64 F66 104.4(4) yes
F65 C64 F66 110.1(3) yes
C60 C68 F70 112.2(3) yes
C60 C68 F71 112.7(2) yes
F70 C68 F71 105.3(3) yes
C60 C68 F69 112.9(3) yes
F70 C68 F69 104.9(2) yes
F71 C68 F69 108.2(3) yes
C73 C72 C77 115.7(2) yes
C73 C72 B57 125.5(2) yes
C77 C72 B57 118.7(2) yes
C72 C73 C74 122.0(2) yes
C72 C73 H731 119.0 no
C74 C73 H731 119.0 no
C73 C74 C75 120.9(2) yes
C73 C74 C83 120.8(2) yes
C75 C74 C83 118.3(2) yes
C74 C75 C76 117.9(2) yes
C74 C75 H751 120.9 no
C76 C75 H751 121.2 no
C75 C76 C77 121.2(2) yes
C75 C76 C78 120.0(2) yes
C77 C76 C78 118.8(3) yes
C72 C77 C76 122.2(2) yes
C72 C77 H771 118.7 no
C76 C77 H771 119.1 no
C76 C78 F3 111.0(2) yes
C76 C78 F2 114.1(3) yes
F3 C78 F2 104.11(6) yes
C76 C78 F1 117.3(3) yes
F3 C78 F1 104.44(6) yes
F2 C78 F1 104.55(6) yes
C76 C78 F51 109.4(3) yes
C76 C78 F52 108.9(3) yes
F51 C78 F52 104.20(6) yes
C76 C78 F53 123.7(3) yes
F51 C78 F53 104.45(6) yes
F52 C78 F53 104.53(6) yes
C74 C83 F85 112.3(2) yes
C74 C83 F86 112.1(3) yes
F85 C83 F86 108.3(3) yes
C74 C83 F84 113.1(3) yes
F85 C83 F84 104.9(3) yes
F86 C83 F84 105.6(2) yes
C88 C87 C92 116.2(2) yes
C88 C87 B57 123.1(2) yes
C92 C87 B57 120.4(2) yes
C87 C88 C89 122.0(2) yes
C87 C88 H881 120.4 no
C89 C88 H881 117.6 no
C88 C89 C90 121.0(2) yes
C88 C89 C97 119.6(2) yes
C90 C89 C97 119.4(2) yes
C89 C90 C91 117.9(2) yes
C89 C90 H901 121.1 no
C91 C90 H901 120.9 no
C90 C91 C92 121.1(2) yes
C90 C91 C93 118.9(2) yes
C92 C91 C93 120.1(2) yes
C87 C92 C91 121.8(2) yes
C87 C92 H921 118.8 no
C91 C92 H921 119.4 no
C91 C93 F8 112.2(2) yes
C91 C93 F7 111.9(2) yes
F8 C93 F7 105.75(6) yes
C91 C93 F9 114.5(2) yes
F8 C93 F9 105.87(6) yes
F7 C93 F9 106.01(6) yes
C91 C93 F57 111.6(3) yes
C91 C93 F59 108.9(3) yes
F57 C93 F59 105.79(6) yes
C91 C93 F58 117.9(3) yes
F57 C93 F58 105.96(6) yes
F59 C93 F58 105.91(6) yes
C89 C97 F98 111.9(2) yes
C89 C97 F100 112.8(3) yes
F98 C97 F100 105.5(3) yes
C89 C97 F99 113.3(2) yes
F98 C97 F99 106.2(3) yes
F100 C97 F99 106.7(2) yes
C13 N12 C25 119.6(2) yes
C13 N12 Ga1 118.32(15) yes
C25 N12 Ga1 121.69(17) yes
C29 N28 Ga1 118.30(16) yes
C29 N28 C28 119.8(2) yes
Ga1 N28 C28 121.77(17) yes
C72 B57 C49 113.3(2) yes
C72 B57 C87 110.9(2) yes
C49 B57 C87 103.57(18) yes
C72 B57 C58 104.74(19) yes
C49 B57 C58 111.5(2) yes
C87 B57 C58 113.1(2) yes

loop_
_geom_bond_atom_site_label_1
_geom_bond_atom_site_label_2
_geom_bond_distance
_geom_bond_publ_flag
C98 F54 1.317(6) yes
C98 F55 1.317(5) yes
C98 F56 1.338(6) yes
C98 C51 1.489(5) yes
C99 F4 1.324(5) yes
C99 F5 1.332(5) yes
C99 F6 1.323(5) yes
C99 C51 1.507(4) yes
F1 C78 1.269(4) yes
F2 C78 1.340(4) yes
F3 C78 1.353(4) yes
F7 C93 1.337(4) yes
F8 C93 1.340(4) yes
F9 C93 1.310(4) yes
F43 C44 1.346(3) yes
F45 C44 1.321(3) yes
F46 C44 1.339(3) yes
F51 C78 1.375(5) yes
F52 C78 1.352(5) yes
F53 C78 1.236(5) yes
F57 C93 1.340(5) yes
F58 C93 1.278(5) yes
F59 C93 1.330(5) yes
F65 C64 1.320(4) yes
F66 C64 1.306(5) yes
F67 C64 1.338(5) yes
F69 C68 1.325(4) yes
F70 C68 1.344(4) yes
F71 C68 1.328(4) yes
F84 C83 1.330(4) yes
F85 C83 1.350(4) yes
F86 C83 1.337(4) yes
F98 C97 1.343(4) yes
F99 C97 1.336(4) yes
F100 C97 1.337(4) yes
Ga1 Co2 2.3066(5) yes
Ga1 N12 1.886(2) yes
Ga1 N28 1.889(2) yes
Co2 C4 1.800(4) yes
Co2 C6 1.813(3) yes
Co2 C8 1.807(3) yes
Co2 C10 1.820(3) yes
C4 O5 1.133(4) yes
C6 O7 1.123(4) yes
C8 O9 1.133(4) yes
C10 O11 1.127(4) yes
C11 C13 1.404(4) yes
C11 C15 1.400(4) yes
C11 C22 1.515(4) yes
C13 C18 1.402(4) yes
C13 N12 1.453(3) yes
C15 C16 1.380(5) yes
C15 H151 0.950 no
C16 C17 1.377(4) yes
C16 H161 0.949 no
C17 C18 1.395(4) yes
C17 H171 0.954 no
C18 C19 1.523(4) yes
C19 C20 1.530(5) yes
C19 C21 1.525(5) yes
C19 H191 0.975 no
C20 H201 0.978 no
C20 H202 0.970 no
C20 H203 0.972 no
C21 H211 0.958 no
C21 H212 0.973 no
C21 H213 0.964 no
C22 C23 1.536(4) yes
C22 C24 1.529(4) yes
C22 H221 0.981 no
C23 H231 0.971 no
C23 H232 0.966 no
C23 H233 0.966 no
C24 H241 0.965 no
C24 H242 0.971 no
C24 H243 0.964 no
C25 C26 1.388(4) yes
C25 C42 1.505(3) yes
C25 N12 1.350(3) yes
C26 C28 1.398(4) yes
C26 H261 0.938 no
C28 C41 1.494(4) yes
C28 N28 1.348(3) yes
C29 C30 1.403(4) yes
C29 C37 1.402(4) yes
C29 N28 1.460(3) yes
C30 C31 1.517(4) yes
C30 C34 1.398(4) yes
C31 C32 1.528(4) yes
C31 C33 1.519(4) yes
C31 H311 1.002 no
C32 H321 0.969 no
C32 H322 0.968 no
C32 H323 0.970 no
C33 H331 0.978 no
C33 H332 0.965 no
C33 H333 0.969 no
C34 C35 1.376(5) yes
C34 H341 0.950 no
C35 C36 1.380(5) yes
C35 H351 0.952 no
C36 C37 1.395(4) yes
C36 H361 0.949 no
C37 C38 1.520(4) yes
C38 C39 1.524(5) yes
C38 C40 1.523(6) yes
C38 H381 0.990 no
C39 H391 0.968 no
C39 H392 0.952 no
C39 H393 0.971 no
C40 H401 0.966 no
C40 H402 0.974 no
C40 H403 0.966 no
C41 H411 0.971 no
C41 H412 0.969 no
C41 H413 0.956 no
C42 H421 0.958 no
C42 H422 0.960 no
C42 H423 0.957 no
C44 C47 1.498(3) yes
C47 C48 1.395(3) yes
C47 C52 1.379(4) yes
C48 C49 1.398(3) yes
C48 H481 0.958 no
C49 C50 1.403(3) yes
C49 B57 1.640(3) yes
C50 C51 1.392(4) yes
C50 H501 0.943 no
C51 C52 1.387(4) yes
C51 C52 1.387(4) yes
C52 H521 0.941 no
C58 C59 1.406(4) yes
C58 C63 1.396(3) yes
C58 B57 1.636(4) yes
C59 C60 1.392(4) yes
C59 H591 0.956 no
C60 C61 1.389(4) yes
C60 C68 1.498(4) yes
C61 C62 1.378(4) yes
C61 H611 0.948 no
C62 C63 1.397(4) yes
C62 C64 1.503(4) yes
C63 H631 0.947 no
C72 C73 1.399(4) yes
C72 C77 1.403(3) yes
C72 B57 1.643(4) yes
C73 C74 1.394(4) yes
C73 H731 0.949 no
C74 C75 1.385(4) yes
C74 C83 1.496(4) yes
C75 C76 1.384(4) yes
C75 H751 0.949 no
C76 C77 1.384(4) yes
C76 C78 1.484(3) yes
C77 H771 0.949 no
C87 C88 1.399(3) yes
C87 C92 1.402(3) yes
C87 B57 1.639(4) yes
C88 C89 1.394(4) yes
C88 H881 0.942 no
C89 C90 1.382(4) yes
C89 C97 1.495(4) yes
C90 C91 1.392(4) yes
C90 H901 0.946 no
C91 C92 1.390(4) yes
C91 C93 1.496(3) yes
C92 H921 0.959 no

loop_
_geom_hbond_atom_site_label_D
_geom_hbond_atom_site_label_H
_geom_hbond_atom_site_label_A
_geom_hbond_angle_DHA
_geom_hbond_distance_DH
_geom_hbond_distance_HA
_geom_hbond_distance_DA
_geom_hbond_publ_flag
C19 H191 C25 129.74 0.975 2.580 3.290(4) yes
C38 H381 C28 130.82 0.990 2.592 3.324(4) yes

loop_
_platon_squeeze_void_nr
_platon_squeeze_void_average_x
_platon_squeeze_void_average_y
_platon_squeeze_void_average_z
_platon_squeeze_void_volume
_platon_squeeze_void_count_electrons
_platon_squeeze_void_content
1 0.000 0.000 0.500 18 0 ' '
2 0.378 0.321 0.808 46 1 ' '
3 0.622 0.678 0.192 46 1 ' '
